data_2235816
loop_
_publ_author_name
'Kant, Rajni'
'Gupta, Vivek K.'
'Kapoor, Kamini'
'Shripanavar, Chetan S.'
'Banerjee, Kaushik'

_publ_section_title
;
 2-[(<i>E</i>)-Methoxyimino]-2-{2-[(2-methylphenoxy)methyl]phenyl}ethanoic
 acid
;
_journal_coeditor_code GK2509
_journal_issue 8
_journal_name_full 'Acta Crystallographica Section E'
_journal_page_first o2425
_journal_paper_doi 10.1107/S1600536812030711
_journal_volume 68
_journal_year 2012
_chemical_formula_iupac 'C17 H17 N O4'
_chemical_formula_moiety 'C17 H17 N O4'
_chemical_formula_sum 'C17 H17 N O4'
_chemical_formula_weight 299.32
_chemical_name_systematic
;
2-[(<i>E</i>)-Methoxyimino]-2-{2-[(2-methylphenoxy)methyl]phenyl}ethanoic acid
;
_space_group_IT_number 2
_symmetry_cell_setting triclinic
_symmetry_space_group_name_Hall '-P 1'
_symmetry_space_group_name_H-M 'P -1'
_atom_sites_solution_hydrogens geom
_atom_sites_solution_primary direct
_atom_sites_solution_secondary difmap
_audit_creation_method SHELXL-97
_cell_angle_alpha 88.013(3)
_cell_angle_beta 82.270(3)
_cell_angle_gamma 65.717(4)
_cell_formula_units_Z 2
_cell_length_a 7.8993(3)
_cell_length_b 8.5720(3)
_cell_length_c 12.6080(5)
_cell_measurement_reflns_used 8697
_cell_measurement_temperature 293(2)
_cell_measurement_theta_max 29.0435
_cell_measurement_theta_min 4.0341
_cell_volume 770.92(6)
_computing_cell_refinement 'CrysAlis PRO  (Oxford Diffraction, 2010)'
_computing_data_collection 'CrysAlis PRO  (Oxford Diffraction, 2010)'
_computing_data_reduction 'CrysAlis PRO  (Oxford Diffraction, 2010)'
_computing_molecular_graphics 'ORTEP-3 (Farrugia, 1997)'
_computing_publication_material 'PLATON (Spek, 2009)'
_computing_structure_refinement 'SHELXL97 (Sheldrick, 2008)'
_computing_structure_solution 'SHELXS97 (Sheldrick, 2008)'
_diffrn_ambient_temperature 293(2)
_diffrn_detector_area_resol_mean 16.1049
_diffrn_measured_fraction_theta_full 0.996
_diffrn_measured_fraction_theta_max 0.996
_diffrn_measurement_device_type 'Oxford Diffraction Xcalibur Sapphire3'
_diffrn_measurement_method 'omega scan'
_diffrn_radiation_monochromator graphite
_diffrn_radiation_source 'fine-focus sealed tube'
_diffrn_radiation_type MoK\a
_diffrn_radiation_wavelength 0.71073
_diffrn_reflns_av_R_equivalents 0.0314
_diffrn_reflns_av_sigmaI/netI 0.0192
_diffrn_reflns_limit_h_max 9
_diffrn_reflns_limit_h_min -9
_diffrn_reflns_limit_k_max 10
_diffrn_reflns_limit_k_min -10
_diffrn_reflns_limit_l_max 15
_diffrn_reflns_limit_l_min -15
_diffrn_reflns_number 18021
_diffrn_reflns_theta_full 26.00
_diffrn_reflns_theta_max 26.00
_diffrn_reflns_theta_min 4.04
_diffrn_standards_interval_count 0
_diffrn_standards_interval_time 0
_diffrn_standards_number 0
_exptl_absorpt_coefficient_mu 0.092
_exptl_absorpt_correction_T_max 1.000
_exptl_absorpt_correction_T_min 0.947
_exptl_absorpt_correction_type multi-scan
_exptl_absorpt_process_details '(CrysAlis PRO; Oxford Diffraction, 2010)'
_exptl_crystal_colour colourless
_exptl_crystal_density_diffrn 1.289
_exptl_crystal_density_method 'not measured'
_exptl_crystal_description block
_exptl_crystal_F_000 316
_exptl_crystal_size_max 0.3
_exptl_crystal_size_mid 0.2
_exptl_crystal_size_min 0.1
_refine_diff_density_max 0.210
_refine_diff_density_min -0.142
_refine_ls_extinction_coef 0.129(7)
_refine_ls_extinction_expression Fc^*^=kFc[1+0.001xFc^2^\l^3^/sin(2\q)]^-1/4^
_refine_ls_extinction_method 'SHELXL97 (Sheldrick, 2008)'
_refine_ls_goodness_of_fit_ref 1.050
_refine_ls_hydrogen_treatment constr
_refine_ls_matrix_type full
_refine_ls_number_parameters 202
_refine_ls_number_reflns 3016
_refine_ls_number_restraints 0
_refine_ls_restrained_S_all 1.050
_refine_ls_R_factor_all 0.0481
_refine_ls_R_factor_gt 0.0370
_refine_ls_shift/su_max 0.001
_refine_ls_shift/su_mean 0.000
_refine_ls_structure_factor_coef Fsqd
_refine_ls_weighting_details 'calc w=1/[\s^2^(Fo^2^)+(0.0464P)^2^+0.1581P] where P=(Fo^2^+2Fc^2^)/3'
_refine_ls_weighting_scheme calc
_refine_ls_wR_factor_gt 0.0950
_refine_ls_wR_factor_ref 0.1032
_reflns_number_gt 2446
_reflns_number_total 3016
_reflns_threshold_expression I>2\s(I)
_cod_data_source_file gk2509.cif
_cod_data_source_block I
_cod_original_cell_volume 770.92(5)
_cod_database_code 2235816
_cod_database_fobs_code 2235816

loop_
_symmetry_equiv_pos_as_xyz
'x, y, z'
'-x, -y, -z'

loop_
_atom_site_type_symbol
_atom_site_label
_atom_site_fract_x
_atom_site_fract_y
_atom_site_fract_z
_atom_site_U_iso_or_equiv
_atom_site_adp_type
_atom_site_calc_flag
_atom_site_refinement_flags
_atom_site_occupancy
_atom_site_symmetry_multiplicity
N N1 -0.04205(15) 0.76501(15) 0.14263(9) 0.0411(3) Uani d . 1 1
O O1 0.26565(15) 0.52466(14) 0.04947(10) 0.0627(4) Uani d . 1 1
H H1 0.3655 0.4611 0.0157 0.094 Uiso calc R 1 1
O O2 0.41631(14) 0.69280(13) 0.05567(9) 0.0545(3) Uani d . 1 1
O O3 -0.19671(13) 0.89490(14) 0.19809(9) 0.0537(3) Uani d . 1 1
O O4 0.29418(13) 0.65865(12) 0.32961(7) 0.0470(3) Uani d . 1 1
C C1 0.10574(17) 0.79233(16) 0.14043(10) 0.0343(3) Uani d . 1 1
C C2 0.27728(18) 0.66279(17) 0.07790(11) 0.0389(3) Uani d . 1 1
C C3 -0.3626(2) 0.8742(3) 0.18052(16) 0.0714(5) Uani d . 1 1
H H3A -0.3753 0.8841 0.1056 0.107 Uiso calc R 1 1
H H3B -0.4704 0.9612 0.2203 0.107 Uiso calc R 1 1
H H3C -0.3529 0.7634 0.2039 0.107 Uiso calc R 1 1
C C4 0.11852(16) 0.94464(16) 0.18597(10) 0.0343(3) Uani d . 1 1
C C5 0.1139(2) 1.07741(19) 0.11881(13) 0.0481(4) Uani d . 1 1
H H5 0.1053 1.0687 0.0466 0.058 Uiso calc R 1 1
C C6 0.1217(2) 1.2226(2) 0.15794(16) 0.0593(5) Uani d . 1 1
H H6 0.1148 1.3126 0.1128 0.071 Uiso calc R 1 1
C C7 0.1399(2) 1.2330(2) 0.26406(16) 0.0589(5) Uani d . 1 1
H H7 0.1464 1.3299 0.2908 0.071 Uiso calc R 1 1
C C8 0.14853(19) 1.10001(19) 0.33090(13) 0.0489(4) Uani d . 1 1
H H8 0.1627 1.1077 0.4023 0.059 Uiso calc R 1 1
C C9 0.13653(16) 0.95487(16) 0.29377(11) 0.0364(3) Uani d . 1 1
C C10 0.14079(19) 0.81417(17) 0.36887(11) 0.0418(3) Uani d . 1 1
H H10A 0.1558 0.8422 0.4399 0.050 Uiso calc R 1 1
H H10B 0.0240 0.8006 0.3734 0.050 Uiso calc R 1 1
C C11 0.33196(19) 0.51830(17) 0.39422(11) 0.0400(3) Uani d . 1 1
C C12 0.4895(2) 0.37100(18) 0.35617(12) 0.0447(3) Uani d . 1 1
C C13 0.5341(2) 0.22787(19) 0.41993(14) 0.0551(4) Uani d . 1 1
H H13 0.6382 0.1285 0.3965 0.066 Uiso calc R 1 1
C C14 0.4296(3) 0.2281(2) 0.51667(15) 0.0596(4) Uani d . 1 1
H H14 0.4637 0.1305 0.5579 0.072 Uiso calc R 1 1
C C15 0.2752(2) 0.3729(2) 0.55158(14) 0.0568(4) Uani d . 1 1
H H15 0.2033 0.3736 0.6165 0.068 Uiso calc R 1 1
C C16 0.2255(2) 0.5189(2) 0.49049(12) 0.0486(4) Uani d . 1 1
H H16 0.1205 0.6172 0.5144 0.058 Uiso calc R 1 1
C C17 0.6052(2) 0.3689(2) 0.25175(15) 0.0647(5) Uani d . 1 1
H H17A 0.7198 0.2672 0.2458 0.097 Uiso calc R 1 1
H H17B 0.6334 0.4679 0.2484 0.097 Uiso calc R 1 1
H H17C 0.5369 0.3702 0.1940 0.097 Uiso calc R 1 1

loop_
_atom_site_aniso_label
_atom_site_aniso_U_11
_atom_site_aniso_U_22
_atom_site_aniso_U_33
_atom_site_aniso_U_12
_atom_site_aniso_U_13
_atom_site_aniso_U_23
N1 0.0358(6) 0.0487(7) 0.0405(6) -0.0196(5) -0.0022(5) -0.0041(5)
O1 0.0494(6) 0.0518(6) 0.0893(9) -0.0285(5) 0.0166(6) -0.0286(6)
O2 0.0408(6) 0.0539(6) 0.0715(7) -0.0260(5) 0.0106(5) -0.0200(5)
O3 0.0315(5) 0.0610(7) 0.0665(7) -0.0183(5) 0.0021(5) -0.0155(5)
O4 0.0466(6) 0.0382(5) 0.0395(5) -0.0021(4) -0.0011(4) 0.0007(4)
C1 0.0342(7) 0.0385(7) 0.0324(6) -0.0170(6) -0.0055(5) 0.0023(5)
C2 0.0377(7) 0.0420(7) 0.0407(7) -0.0207(6) -0.0020(6) -0.0044(6)
C3 0.0362(8) 0.0977(14) 0.0844(13) -0.0323(9) -0.0035(8) -0.0062(11)
C4 0.0262(6) 0.0339(7) 0.0411(7) -0.0112(5) -0.0026(5) -0.0007(5)
C5 0.0460(8) 0.0499(8) 0.0516(9) -0.0235(7) -0.0062(6) 0.0095(7)
C6 0.0512(9) 0.0417(8) 0.0876(13) -0.0241(7) -0.0038(9) 0.0121(8)
C7 0.0440(8) 0.0402(8) 0.0953(14) -0.0206(7) -0.0037(8) -0.0142(8)
C8 0.0375(7) 0.0466(8) 0.0590(9) -0.0127(6) -0.0045(6) -0.0178(7)
C9 0.0252(6) 0.0352(7) 0.0426(7) -0.0063(5) -0.0023(5) -0.0067(5)
C10 0.0391(7) 0.0404(7) 0.0357(7) -0.0061(6) -0.0033(6) -0.0044(6)
C11 0.0402(7) 0.0380(7) 0.0421(8) -0.0139(6) -0.0136(6) 0.0015(6)
C12 0.0412(7) 0.0398(7) 0.0526(8) -0.0133(6) -0.0149(6) -0.0030(6)
C13 0.0567(9) 0.0359(8) 0.0712(11) -0.0129(7) -0.0236(8) -0.0008(7)
C14 0.0768(12) 0.0452(9) 0.0666(11) -0.0306(9) -0.0266(9) 0.0139(8)
C15 0.0678(11) 0.0583(10) 0.0534(9) -0.0341(9) -0.0124(8) 0.0092(8)
C16 0.0478(8) 0.0471(8) 0.0485(9) -0.0165(7) -0.0082(7) 0.0018(7)
C17 0.0535(10) 0.0515(10) 0.0675(11) -0.0022(8) 0.0010(8) -0.0043(8)

loop_
_atom_type_symbol
_atom_type_description
_atom_type_scat_dispersion_real
_atom_type_scat_dispersion_imag
_atom_type_scat_source
C C 0.0033 0.0016 'International Tables Vol C Tables 4.2.6.8 and 6.1.1.4'
H H 0.0000 0.0000 'International Tables Vol C Tables 4.2.6.8 and 6.1.1.4'
N N 0.0061 0.0033 'International Tables Vol C Tables 4.2.6.8 and 6.1.1.4'
O O 0.0106 0.0060 'International Tables Vol C Tables 4.2.6.8 and 6.1.1.4'

loop_
_geom_angle_atom_site_label_1
_geom_angle_atom_site_label_2
_geom_angle_atom_site_label_3
_geom_angle
C1 N1 O3 111.46(11)
C2 O1 H1 109.5
N1 O3 C3 108.63(11)
C11 O4 C10 116.98(10)
N1 C1 C4 126.66(12)
N1 C1 C2 115.03(11)
C4 C1 C2 118.13(10)
O2 C2 O1 124.35(12)
O2 C2 C1 119.61(11)
O1 C2 C1 116.04(11)
O3 C3 H3A 109.5
O3 C3 H3B 109.5
H3A C3 H3B 109.5
O3 C3 H3C 109.5
H3A C3 H3C 109.5
H3B C3 H3C 109.5
C5 C4 C9 119.87(12)
C5 C4 C1 118.75(12)
C9 C4 C1 121.37(11)
C6 C5 C4 120.78(15)
C6 C5 H5 119.6
C4 C5 H5 119.6
C7 C6 C5 119.48(15)
C7 C6 H6 120.3
C5 C6 H6 120.3
C6 C7 C8 120.08(14)
C6 C7 H7 120.0
C8 C7 H7 120.0
C7 C8 C9 121.32(15)
C7 C8 H8 119.3
C9 C8 H8 119.3
C8 C9 C4 118.43(13)
C8 C9 C10 120.26(13)
C4 C9 C10 121.31(11)
O4 C10 C9 108.75(10)
O4 C10 H10A 109.9
C9 C10 H10A 109.9
O4 C10 H10B 109.9
C9 C10 H10B 109.9
H10A C10 H10B 108.3
O4 C11 C16 123.67(12)
O4 C11 C12 115.46(12)
C16 C11 C12 120.87(13)
C13 C12 C11 117.19(14)
C13 C12 C17 121.54(14)
C11 C12 C17 121.27(13)
C14 C13 C12 122.24(15)
C14 C13 H13 118.9
C12 C13 H13 118.9
C15 C14 C13 119.49(15)
C15 C14 H14 120.3
C13 C14 H14 120.3
C14 C15 C16 120.20(16)
C14 C15 H15 119.9
C16 C15 H15 119.9
C11 C16 C15 120.01(14)
C11 C16 H16 120.0
C15 C16 H16 120.0
C12 C17 H17A 109.5
C12 C17 H17B 109.5
H17A C17 H17B 109.5
C12 C17 H17C 109.5
H17A C17 H17C 109.5
H17B C17 H17C 109.5

loop_
_geom_bond_atom_site_label_1
_geom_bond_atom_site_label_2
_geom_bond_distance
N1 C1 1.2784(16)
N1 O3 1.3880(14)
O1 C2 1.2910(16)
O1 H1 0.8200
O2 C2 1.2228(16)
O3 C3 1.4391(18)
O4 C11 1.3791(16)
O4 C10 1.4305(15)
C1 C4 1.4901(17)
C1 C2 1.4921(18)
C3 H3A 0.9600
C3 H3B 0.9600
C3 H3C 0.9600
C4 C5 1.3859(19)
C4 C9 1.3948(18)
C5 C6 1.383(2)
C5 H5 0.9300
C6 C7 1.374(3)
C6 H6 0.9300
C7 C8 1.378(2)
C7 H7 0.9300
C8 C9 1.3875(19)
C8 H8 0.9300
C9 C10 1.4994(19)
C10 H10A 0.9700
C10 H10B 0.9700
C11 C16 1.379(2)
C11 C12 1.4006(19)
C12 C13 1.388(2)
C12 C17 1.495(2)
C13 C14 1.378(2)
C13 H13 0.9300
C14 C15 1.368(2)
C14 H14 0.9300
C15 C16 1.387(2)
C15 H15 0.9300
C16 H16 0.9300
C17 H17A 0.9600
C17 H17B 0.9600
C17 H17C 0.9600

loop_
_geom_hbond_atom_site_label_D
_geom_hbond_atom_site_label_H
_geom_hbond_atom_site_label_A
_geom_hbond_site_symmetry_A
_geom_hbond_distance_DH
_geom_hbond_distance_HA
_geom_hbond_distance_DA
_geom_hbond_angle_DHA
_geom_hbond_publ_flag
O1 H1 O2 2_665 0.82 1.82 2.640(2) 176 yes

loop_
_geom_torsion_atom_site_label_1
_geom_torsion_atom_site_label_2
_geom_torsion_atom_site_label_3
_geom_torsion_atom_site_label_4
_geom_torsion
C1 N1 O3 C3 169.20(13)
O3 N1 C1 C4 -2.39(18)
O3 N1 C1 C2 -177.26(11)
N1 C1 C2 O2 167.44(13)
C4 C1 C2 O2 -7.90(19)
N1 C1 C2 O1 -11.62(19)
C4 C1 C2 O1 173.04(12)
N1 C1 C4 C5 -96.47(16)
C2 C1 C4 C5 78.27(16)
N1 C1 C4 C9 84.09(17)
C2 C1 C4 C9 -101.17(14)
C9 C4 C5 C6 -1.8(2)
C1 C4 C5 C6 178.77(13)
C4 C5 C6 C7 1.9(2)
C5 C6 C7 C8 -0.6(2)
C6 C7 C8 C9 -0.9(2)
C7 C8 C9 C4 1.1(2)
C7 C8 C9 C10 -178.26(13)
C5 C4 C9 C8 0.29(18)
C1 C4 C9 C8 179.72(11)
C5 C4 C9 C10 179.60(12)
C1 C4 C9 C10 -0.97(18)
C11 O4 C10 C9 173.59(11)
C8 C9 C10 O4 -121.94(13)
C4 C9 C10 O4 58.76(15)
C10 O4 C11 C16 3.11(19)
C10 O4 C11 C12 -176.49(11)
O4 C11 C12 C13 178.86(12)
C16 C11 C12 C13 -0.8(2)
O4 C11 C12 C17 -0.6(2)
C16 C11 C12 C17 179.77(14)
C11 C12 C13 C14 0.1(2)
C17 C12 C13 C14 179.57(15)
C12 C13 C14 C15 0.6(2)
C13 C14 C15 C16 -0.6(2)
O4 C11 C16 C15 -178.85(13)
C12 C11 C16 C15 0.7(2)
C14 C15 C16 C11 0.0(2)

loop_
_cod_related_entry_id
_cod_related_entry_database
_cod_related_entry_code
1 ChemSpider 16736371
